data_4070226
loop_
_publ_author_name
'Huynh, Han Vinh'
'Han, Yuan'
'Jothibasu, Ramasamy'
'Yang, Jie An'

_publ_section_title
;
 13C NMR Spectroscopic Determination of Ligand Donor Strengths Using
 N-Heterocyclic Carbene Complexes of Palladium(II)
;
_journal_issue 18
_journal_name_full Organometallics
_journal_page_first 5395
_journal_paper_doi 10.1021/om900667d
_journal_volume 28
_journal_year 2009
_chemical_formula_sum 'C35 H44 Br2 Cl2.25 N4 Pd'
_chemical_formula_weight 866.72
_chemical_name_systematic
; 
 ? 
;
_space_group_IT_number 61
_symmetry_cell_setting orthorhombic
_symmetry_space_group_name_Hall '-P 2ac 2ab'
_symmetry_space_group_name_H-M 'P b c a'
_atom_sites_solution_hydrogens geom
_atom_sites_solution_primary direct
_atom_sites_solution_secondary difmap
_audit_creation_method SHELXL-97
_cell_angle_alpha 90.00
_cell_angle_beta 90.00
_cell_angle_gamma 90.00
_cell_formula_units_Z 8
_cell_length_a 16.6724(9)
_cell_length_b 16.7849(9)
_cell_length_c 26.3598(13)
_cell_measurement_reflns_used 7313
_cell_measurement_temperature 100(2)
_cell_measurement_theta_max 27.57
_cell_measurement_theta_min 2.31
_cell_volume 7376.6(7)
_computing_cell_refinement 'Bruker SMART'
_computing_data_collection 'Bruker SMART'
_computing_data_reduction 'Bruker SAINT'
_computing_molecular_graphics 'Bruker SHELXTL'
_computing_publication_material 'Bruker SHELXTL'
_computing_structure_refinement 'SHELXL-97 (Sheldrick, 1997)'
_computing_structure_solution 'SHELXS-97 (Sheldrick, 1990)'
_diffrn_ambient_temperature 100(2)
_diffrn_measured_fraction_theta_full 1.000
_diffrn_measured_fraction_theta_max 1.000
_diffrn_measurement_device_type 'CCD area detector'
_diffrn_measurement_method 'phi and omega scans'
_diffrn_radiation_monochromator graphite
_diffrn_radiation_source 'fine-focus sealed tube'
_diffrn_radiation_type MoK\a
_diffrn_radiation_wavelength 0.71073
_diffrn_reflns_av_R_equivalents 0.0427
_diffrn_reflns_av_sigmaI/netI 0.0297
_diffrn_reflns_limit_h_max 11
_diffrn_reflns_limit_h_min -21
_diffrn_reflns_limit_k_max 21
_diffrn_reflns_limit_k_min -21
_diffrn_reflns_limit_l_max 33
_diffrn_reflns_limit_l_min -34
_diffrn_reflns_number 49872
_diffrn_reflns_theta_full 27.50
_diffrn_reflns_theta_max 27.50
_diffrn_reflns_theta_min 1.55
_exptl_absorpt_coefficient_mu 2.862
_exptl_absorpt_correction_T_max 0.5983
_exptl_absorpt_correction_T_min 0.3287
_exptl_absorpt_correction_type multi-scan
_exptl_absorpt_process_details 'Sadabs, (Sheldrick 2001)'
_exptl_crystal_colour Yellow
_exptl_crystal_density_diffrn 1.561
_exptl_crystal_density_meas ?
_exptl_crystal_density_method 'not measured'
_exptl_crystal_description Block
_exptl_crystal_F_000 3490
_exptl_crystal_size_max 0.50
_exptl_crystal_size_mid 0.36
_exptl_crystal_size_min 0.20
_refine_diff_density_max 1.061
_refine_diff_density_min -0.614
_refine_diff_density_rms 0.110
_refine_ls_extinction_method none
_refine_ls_goodness_of_fit_ref 1.058
_refine_ls_hydrogen_treatment constr
_refine_ls_matrix_type full
_refine_ls_number_parameters 428
_refine_ls_number_reflns 8472
_refine_ls_number_restraints 2
_refine_ls_restrained_S_all 1.058
_refine_ls_R_factor_all 0.0453
_refine_ls_R_factor_gt 0.0329
_refine_ls_shift/su_max 0.044
_refine_ls_shift/su_mean 0.001
_refine_ls_structure_factor_coef Fsqd
_refine_ls_weighting_details 'calc w=1/[\s^2^(Fo^2^)+(0.0511P)^2^+5.2676P] where P=(Fo^2^+2Fc^2^)/3'
_refine_ls_weighting_scheme calc
_refine_ls_wR_factor_gt 0.0835
_refine_ls_wR_factor_ref 0.0890
_reflns_number_gt 7054
_reflns_number_total 8472
_reflns_threshold_expression >2sigma(I)
_cod_data_source_file om900667d_si_008.cif
_cod_data_source_block 8505
_cod_depositor_comments
;
The following automatic conversions were performed:

'_symmetry_cell_setting' value 'Orthorhombic' changed to
'orthorhombic' according to
/home/saulius/struct/CIF-dictionaries/cif_core.dic dictionary named
'cif_core.dic' version 2.4.2 from 2011-04-26.

Automatic conversion script
Id: cif_fix_values 1715 2011-07-08 13:25:40Z adriana 

The following automatic conversions were performed:

'_exptl_crystal_density_meas' value 'not measured' was changed to '?'
- the value is perceived as not measured.

Automatic conversion script
Id: cif_fix_values 3008 2015-01-20 13:52:24Z robertas 
;
_cod_original_sg_symbol_H-M Pbca
_cod_database_code 4070226

loop_
_symmetry_equiv_pos_as_xyz
'x, y, z'
'-x+1/2, -y, z+1/2'
'-x, y+1/2, -z+1/2'
'x+1/2, -y+1/2, -z'
'-x, -y, -z'
'x-1/2, y, -z-1/2'
'x, -y-1/2, z-1/2'
'-x-1/2, y-1/2, z'

loop_
_atom_site_label
_atom_site_type_symbol
_atom_site_fract_x
_atom_site_fract_y
_atom_site_fract_z
_atom_site_U_iso_or_equiv
_atom_site_adp_type
_atom_site_occupancy
_atom_site_symmetry_multiplicity
_atom_site_calc_flag
_atom_site_refinement_flags
_atom_site_disorder_assembly
_atom_site_disorder_group
Pd1 Pd 0.972280(12) 0.237465(11) 0.380064(7) 0.01434(6) Uani 1 1 d . . .
Br1 Br 1.047927(18) 0.305624(18) 0.312880(11) 0.02590(8) Uani 1 1 d . . .
Br2 Br 0.889060(19) 0.160486(16) 0.437559(11) 0.02634(8) Uani 1 1 d . . .
N1 N 0.83466(14) 0.23222(12) 0.30844(8) 0.0177(4) Uani 1 1 d . . .
N2 N 0.90406(13) 0.12283(12) 0.30172(8) 0.0153(4) Uani 1 1 d . . .
N3 N 1.02362(14) 0.36063(13) 0.45832(8) 0.0176(5) Uani 1 1 d . . .
N4 N 1.09024(15) 0.25383(13) 0.47071(9) 0.0205(5) Uani 1 1 d . . .
C1 C 0.90087(16) 0.19389(15) 0.32573(10) 0.0157(5) Uani 1 1 d . . .
C2 C 0.79401(17) 0.18428(16) 0.27337(10) 0.0192(5) Uani 1 1 d . . .
C3 C 0.72342(17) 0.19557(18) 0.24616(11) 0.0252(6) Uani 1 1 d . . .
H3 H 0.6935 0.2436 0.2486 0.030 Uiso 1 1 calc R . .
C4 C 0.69881(19) 0.13315(19) 0.21533(12) 0.0304(7) Uani 1 1 d . . .
H4 H 0.6509 0.1387 0.1962 0.036 Uiso 1 1 calc R . .
C5 C 0.74267(19) 0.06236(18) 0.21175(11) 0.0284(7) Uani 1 1 d . . .
H5 H 0.7236 0.0208 0.1905 0.034 Uiso 1 1 calc R . .
C6 C 0.81323(18) 0.05158(17) 0.23841(10) 0.0224(6) Uani 1 1 d . . .
H6 H 0.8433 0.0037 0.2357 0.027 Uiso 1 1 calc R . .
C7 C 0.83837(16) 0.11382(15) 0.26942(10) 0.0174(5) Uani 1 1 d . . .
C8 C 0.80955(18) 0.31155(15) 0.32814(11) 0.0219(6) Uani 1 1 d . . .
H8 H 0.8515 0.3293 0.3528 0.026 Uiso 1 1 calc R . .
C9 C 0.8070(2) 0.37280(17) 0.28573(12) 0.0339(7) Uani 1 1 d . . .
H9A H 0.8600 0.3766 0.2698 0.051 Uiso 1 1 calc R . .
H9B H 0.7919 0.4248 0.2997 0.051 Uiso 1 1 calc R . .
H9C H 0.7674 0.3565 0.2603 0.051 Uiso 1 1 calc R . .
C10 C 0.7312(2) 0.3042(2) 0.35734(13) 0.0344(7) Uani 1 1 d . . .
H10A H 0.6888 0.2858 0.3344 0.052 Uiso 1 1 calc R . .
H10B H 0.7165 0.3563 0.3714 0.052 Uiso 1 1 calc R . .
H10C H 0.7378 0.2658 0.3850 0.052 Uiso 1 1 calc R . .
C11 C 0.96673(17) 0.06239(16) 0.31221(11) 0.0207(6) Uani 1 1 d . . .
H11 H 1.0063 0.0871 0.3360 0.025 Uiso 1 1 calc R . .
C12 C 1.01187(19) 0.04045(19) 0.26403(12) 0.0284(7) Uani 1 1 d . . .
H12A H 0.9764 0.0103 0.2415 0.043 Uiso 1 1 calc R . .
H12B H 1.0586 0.0078 0.2727 0.043 Uiso 1 1 calc R . .
H12C H 1.0297 0.0891 0.2469 0.043 Uiso 1 1 calc R . .
C13 C 0.9306(2) -0.00943(17) 0.33897(12) 0.0297(7) Uani 1 1 d . . .
H13A H 0.9041 0.0079 0.3703 0.045 Uiso 1 1 calc R . .
H13B H 0.9732 -0.0476 0.3472 0.045 Uiso 1 1 calc R . .
H13C H 0.8912 -0.0349 0.3167 0.045 Uiso 1 1 calc R . .
C14 C 1.03480(16) 0.28621(15) 0.43948(10) 0.0169(5) Uani 1 1 d . . .
C15 C 1.07070(19) 0.37405(16) 0.50060(10) 0.0248(6) Uani 1 1 d . . .
H15 H 1.0726 0.4214 0.5203 0.030 Uiso 1 1 calc R . .
C16 C 1.1132(2) 0.30733(16) 0.50858(11) 0.0270(7) Uani 1 1 d . . .
H16 H 1.1512 0.2983 0.5348 0.032 Uiso 1 1 calc R . .
C17 C 0.96742(16) 0.41709(15) 0.43726(10) 0.0173(5) Uani 1 1 d . . .
C18 C 0.99499(17) 0.47240(15) 0.40205(10) 0.0184(5) Uani 1 1 d . . .
C19 C 0.9388(2) 0.52211(18) 0.37935(11) 0.0274(6) Uani 1 1 d . . .
H19 H 0.9561 0.5591 0.3544 0.033 Uiso 1 1 calc R . .
C20 C 0.8582(2) 0.51917(19) 0.39210(13) 0.0323(8) Uani 1 1 d . . .
C21 C 0.83400(18) 0.46644(19) 0.42921(14) 0.0353(8) Uani 1 1 d . . .
H21 H 0.7792 0.4658 0.4391 0.042 Uiso 1 1 calc R . .
C22 C 0.88725(18) 0.41404(17) 0.45272(12) 0.0256(6) Uani 1 1 d . . .
C23 C 1.08285(18) 0.47993(17) 0.38963(12) 0.0274(6) Uani 1 1 d . . .
H23A H 1.0902 0.5205 0.3633 0.041 Uiso 1 1 calc R . .
H23B H 1.1031 0.4286 0.3773 0.041 Uiso 1 1 calc R . .
H23C H 1.1124 0.4955 0.4202 0.041 Uiso 1 1 calc R . .
C24 C 0.7994(3) 0.5744(2) 0.36626(17) 0.0593(13) Uani 1 1 d . . .
H24A H 0.8251 0.6261 0.3602 0.089 Uiso 1 1 calc R . .
H24B H 0.7523 0.5818 0.3880 0.089 Uiso 1 1 calc R . .
H24C H 0.7827 0.5512 0.3338 0.089 Uiso 1 1 calc R . .
C25 C 0.8600(3) 0.3579(2) 0.49341(16) 0.0478(10) Uani 1 1 d . . .
H25A H 0.8707 0.3029 0.4828 0.072 Uiso 1 1 calc R . .
H25B H 0.8024 0.3648 0.4992 0.072 Uiso 1 1 calc R . .
H25C H 0.8892 0.3692 0.5249 0.072 Uiso 1 1 calc R . .
C26 C 1.12095(17) 0.17366(15) 0.46606(10) 0.0186(5) Uani 1 1 d . . .
C27 C 1.18017(17) 0.15907(15) 0.43032(10) 0.0199(5) Uani 1 1 d . . .
C28 C 1.20672(17) 0.08084(16) 0.42453(11) 0.0212(6) Uani 1 1 d . . .
H28 H 1.2457 0.0691 0.3993 0.025 Uiso 1 1 calc R . .
C29 C 1.17729(17) 0.01944(16) 0.45496(11) 0.0211(6) Uani 1 1 d . . .
C30 C 1.12073(17) 0.03747(16) 0.49172(11) 0.0221(6) Uani 1 1 d . . .
H30 H 1.1014 -0.0040 0.5130 0.027 Uiso 1 1 calc R . .
C31 C 1.09132(17) 0.11455(16) 0.49843(10) 0.0206(6) Uani 1 1 d . . .
C32 C 1.21783(19) 0.22589(17) 0.40015(12) 0.0271(6) Uani 1 1 d . . .
H32A H 1.1772 0.2503 0.3782 0.041 Uiso 1 1 calc R . .
H32B H 1.2615 0.2046 0.3793 0.041 Uiso 1 1 calc R . .
H32C H 1.2392 0.2661 0.4234 0.041 Uiso 1 1 calc R . .
C33 C 1.20906(19) -0.06446(16) 0.44941(13) 0.0282(7) Uani 1 1 d . . .
H33A H 1.2493 -0.0746 0.4757 0.042 Uiso 1 1 calc R . .
H33B H 1.2337 -0.0707 0.4159 0.042 Uiso 1 1 calc R . .
H33C H 1.1648 -0.1025 0.4530 0.042 Uiso 1 1 calc R . .
C34 C 1.03219(19) 0.13292(17) 0.53996(11) 0.0260(6) Uani 1 1 d . . .
H34A H 1.0070 0.0834 0.5516 0.039 Uiso 1 1 calc R . .
H34B H 0.9909 0.1691 0.5270 0.039 Uiso 1 1 calc R . .
H34C H 1.0602 0.1583 0.5684 0.039 Uiso 1 1 calc R . .
Cl1 Cl 0.88545(6) 0.34494(6) 0.15459(4) 0.0491(2) Uani 1 1 d . . .
C1S C 0.9338(3) 0.2697(3) 0.18923(18) 0.0448(12) Uani 0.80 1 d P A 1
H1S1 H 0.8936 0.2323 0.2031 0.054 Uiso 0.80 1 calc PR A 1
H1S2 H 0.9635 0.2936 0.2180 0.054 Uiso 0.80 1 calc PR A 1
Cl2 Cl 1.0010(3) 0.2179(2) 0.14956(14) 0.0675(13) Uani 0.50 1 d P A 1
Cl2A Cl 1.0246(4) 0.2336(4) 0.16382(19) 0.0397(10) Uani 0.30 1 d P B 2
C2S C 0.9040(17) 0.245(3) 0.1626(10) 0.155(19) Uiso 0.20 1 d PD A 3
Cl3 Cl 0.9802(7) 0.2561(7) 0.2064(5) 0.121(3) Uiso 0.20 1 d PD A 3
Cl4 Cl 0.9436(7) 0.2030(7) 0.1076(4) 0.122(3) Uiso 0.20 1 d PD A 3

loop_
_atom_site_aniso_label
_atom_site_aniso_U_11
_atom_site_aniso_U_22
_atom_site_aniso_U_33
_atom_site_aniso_U_23
_atom_site_aniso_U_13
_atom_site_aniso_U_12
Pd1 0.01697(11) 0.01185(10) 0.01419(10) -0.00016(7) -0.00158(7) 0.00006(7)
Br1 0.02545(15) 0.02871(15) 0.02353(15) 0.00294(11) 0.00432(11) -0.00431(12)
Br2 0.03631(18) 0.02288(14) 0.01984(14) 0.00398(11) 0.00071(12) -0.00848(12)
N1 0.0200(12) 0.0141(10) 0.0190(11) -0.0007(9) -0.0023(9) -0.0004(9)
N2 0.0183(11) 0.0144(10) 0.0130(10) 0.0007(8) -0.0004(8) -0.0015(8)
N3 0.0250(12) 0.0144(10) 0.0134(10) -0.0004(8) -0.0035(9) -0.0001(9)
N4 0.0291(13) 0.0136(10) 0.0189(11) 0.0007(9) -0.0067(10) 0.0001(9)
C1 0.0160(12) 0.0159(11) 0.0153(12) 0.0018(10) 0.0005(10) -0.0017(10)
C2 0.0191(13) 0.0204(12) 0.0181(13) 0.0001(10) 0.0007(11) -0.0038(11)
C3 0.0212(14) 0.0270(14) 0.0274(15) 0.0008(12) -0.0029(12) 0.0006(12)
C4 0.0239(15) 0.0378(17) 0.0295(16) 0.0011(13) -0.0088(13) -0.0071(13)
C5 0.0317(17) 0.0292(15) 0.0243(14) -0.0032(12) -0.0035(13) -0.0116(13)
C6 0.0264(15) 0.0218(13) 0.0191(13) -0.0004(11) 0.0026(11) -0.0048(11)
C7 0.0183(13) 0.0184(12) 0.0154(12) 0.0013(10) 0.0017(10) -0.0032(10)
C8 0.0246(14) 0.0162(12) 0.0250(14) -0.0044(11) -0.0030(12) 0.0044(11)
C9 0.050(2) 0.0172(13) 0.0341(17) 0.0009(13) -0.0087(16) 0.0055(14)
C10 0.0276(17) 0.0344(17) 0.0412(19) -0.0102(14) 0.0051(15) 0.0075(14)
C11 0.0210(14) 0.0183(12) 0.0227(14) -0.0008(11) -0.0001(11) 0.0037(11)
C12 0.0259(16) 0.0294(15) 0.0299(16) -0.0080(13) 0.0031(13) 0.0037(13)
C13 0.0416(19) 0.0194(13) 0.0282(15) 0.0043(12) 0.0008(14) 0.0052(13)
C14 0.0192(13) 0.0146(11) 0.0168(12) 0.0023(10) 0.0000(10) -0.0006(10)
C15 0.0384(17) 0.0171(13) 0.0188(13) -0.0013(11) -0.0082(13) -0.0027(12)
C16 0.0384(17) 0.0190(13) 0.0235(14) 0.0007(11) -0.0138(13) -0.0025(12)
C17 0.0190(13) 0.0137(11) 0.0193(13) -0.0040(10) 0.0001(10) 0.0018(10)
C18 0.0216(14) 0.0145(11) 0.0190(13) -0.0026(10) -0.0006(11) 0.0039(10)
C19 0.0402(18) 0.0222(14) 0.0197(14) -0.0008(11) -0.0036(13) 0.0099(13)
C20 0.0301(17) 0.0304(16) 0.0363(17) -0.0197(14) -0.0169(14) 0.0153(14)
C21 0.0172(15) 0.0329(16) 0.056(2) -0.0294(16) -0.0002(14) 0.0024(13)
C22 0.0244(15) 0.0193(13) 0.0330(16) -0.0137(12) 0.0107(13) -0.0058(11)
C23 0.0285(16) 0.0206(13) 0.0330(16) 0.0024(12) 0.0093(13) -0.0016(12)
C24 0.059(3) 0.054(2) 0.064(3) -0.031(2) -0.040(2) 0.038(2)
C25 0.055(2) 0.0267(16) 0.061(2) -0.0097(16) 0.039(2) -0.0123(16)
C26 0.0234(14) 0.0137(11) 0.0188(12) -0.0002(10) -0.0105(11) 0.0016(10)
C27 0.0201(14) 0.0186(12) 0.0210(13) 0.0041(10) -0.0069(11) -0.0030(10)
C28 0.0180(14) 0.0221(13) 0.0234(14) 0.0010(11) -0.0041(11) 0.0007(11)
C29 0.0192(13) 0.0167(12) 0.0273(14) 0.0020(11) -0.0067(11) -0.0002(11)
C30 0.0252(15) 0.0166(12) 0.0246(14) 0.0053(11) -0.0061(12) -0.0011(11)
C31 0.0224(14) 0.0214(13) 0.0180(13) 0.0014(10) -0.0057(11) 0.0018(11)
C32 0.0267(16) 0.0201(13) 0.0346(16) 0.0070(12) -0.0023(13) -0.0069(12)
C33 0.0292(16) 0.0172(13) 0.0383(17) 0.0020(12) -0.0017(14) 0.0047(12)
C34 0.0340(17) 0.0225(14) 0.0215(14) 0.0045(11) -0.0004(12) 0.0059(13)
Cl1 0.0414(5) 0.0616(6) 0.0442(5) 0.0028(4) -0.0045(4) -0.0073(4)
C1S 0.032(2) 0.074(3) 0.029(2) 0.012(2) 0.004(2) 0.009(2)
Cl2 0.113(4) 0.0468(19) 0.042(2) 0.0085(15) 0.0282(19) 0.027(2)
Cl2A 0.052(2) 0.040(2) 0.026(2) -0.0017(17) 0.0169(18) 0.0053(18)

loop_
_atom_type_symbol
_atom_type_description
_atom_type_scat_dispersion_real
_atom_type_scat_dispersion_imag
_atom_type_scat_source
C C 0.0033 0.0016 'International Tables Vol C Tables 4.2.6.8 and 6.1.1.4'
H H 0.0000 0.0000 'International Tables Vol C Tables 4.2.6.8 and 6.1.1.4'
N N 0.0061 0.0033 'International Tables Vol C Tables 4.2.6.8 and 6.1.1.4'
Br Br -0.2901 2.4595 'International Tables Vol C Tables 4.2.6.8 and 6.1.1.4'
Pd Pd -0.9988 1.0072 'International Tables Vol C Tables 4.2.6.8 and 6.1.1.4'
Cl Cl 0.1484 0.1585 'International Tables Vol C Tables 4.2.6.8 and 6.1.1.4'

loop_
_geom_angle_atom_site_label_1
_geom_angle_atom_site_label_2
_geom_angle_atom_site_label_3
_geom_angle
C1 Pd1 C14 174.01(11)
C1 Pd1 Br2 84.96(7)
C14 Pd1 Br2 91.49(7)
C1 Pd1 Br1 87.69(7)
C14 Pd1 Br1 95.96(7)
Br2 Pd1 Br1 172.493(13)
C1 N1 C2 110.1(2)
C1 N1 C8 122.4(2)
C2 N1 C8 127.4(2)
C1 N2 C7 110.5(2)
C1 N2 C11 123.0(2)
C7 N2 C11 126.4(2)
C14 N3 C15 111.5(2)
C14 N3 C17 123.5(2)
C15 N3 C17 124.9(2)
C14 N4 C16 111.3(2)
C14 N4 C26 124.4(2)
C16 N4 C26 124.3(2)
N2 C1 N1 107.1(2)
N2 C1 Pd1 129.38(19)
N1 C1 Pd1 123.46(18)
C3 C2 C7 121.6(3)
C3 C2 N1 132.2(3)
C7 C2 N1 106.2(2)
C4 C3 C2 116.7(3)
C3 C4 C5 121.7(3)
C6 C5 C4 121.5(3)
C5 C6 C7 117.2(3)
C6 C7 N2 132.6(3)
C6 C7 C2 121.3(3)
N2 C7 C2 106.1(2)
N1 C8 C9 110.9(2)
N1 C8 C10 110.2(2)
C9 C8 C10 113.8(3)
N2 C11 C13 110.5(2)
N2 C11 C12 111.0(2)
C13 C11 C12 113.0(2)
N4 C14 N3 104.0(2)
N4 C14 Pd1 130.69(19)
N3 C14 Pd1 125.22(19)
C16 C15 N3 106.9(2)
C15 C16 N4 106.3(2)
C18 C17 C22 122.3(3)
C18 C17 N3 118.7(2)
C22 C17 N3 119.0(2)
C19 C18 C17 117.7(3)
C19 C18 C23 120.8(3)
C17 C18 C23 121.5(2)
C20 C19 C18 121.9(3)
C21 C20 C19 118.6(3)
C21 C20 C24 121.6(3)
C19 C20 C24 119.8(4)
C20 C21 C22 122.2(3)
C21 C22 C17 117.1(3)
C21 C22 C25 121.5(3)
C17 C22 C25 121.4(3)
C27 C26 C31 122.7(2)
C27 C26 N4 118.3(2)
C31 C26 N4 118.9(2)
C26 C27 C28 117.8(2)
C26 C27 C32 121.5(2)
C28 C27 C32 120.6(3)
C27 C28 C29 121.4(3)
C30 C29 C28 118.7(3)
C30 C29 C33 120.6(3)
C28 C29 C33 120.6(3)
C29 C30 C31 122.0(3)
C30 C31 C26 117.1(3)
C30 C31 C34 120.8(3)
C26 C31 C34 122.0(2)
C2S Cl1 C1S 31.9(7)
Cl1 C1S Cl2 109.8(3)
Cl1 C2S Cl3 96(2)
Cl1 C2S Cl4 111(3)
Cl3 C2S Cl4 108.6(15)

loop_
_geom_bond_atom_site_label_1
_geom_bond_atom_site_label_2
_geom_bond_distance
Pd1 C1 2.001(3)
Pd1 C14 2.051(3)
Pd1 Br2 2.4272(3)
Pd1 Br1 2.4568(3)
N1 C1 1.356(3)
N1 C2 1.401(3)
N1 C8 1.489(3)
N2 C1 1.351(3)
N2 C7 1.395(3)
N2 C11 1.482(3)
N3 C14 1.357(3)
N3 C15 1.382(3)
N3 C17 1.444(3)
N4 C14 1.352(3)
N4 C16 1.396(4)
N4 C26 1.445(3)
C2 C3 1.391(4)
C2 C7 1.399(4)
C3 C4 1.388(4)
C4 C5 1.398(5)
C5 C6 1.382(4)
C6 C7 1.391(4)
C8 C9 1.519(4)
C8 C10 1.521(4)
C11 C13 1.521(4)
C11 C12 1.522(4)
C15 C16 1.341(4)
C17 C18 1.391(4)
C17 C22 1.398(4)
C18 C19 1.391(4)
C18 C23 1.506(4)
C19 C20 1.385(5)
C20 C21 1.379(5)
C20 C24 1.512(4)
C21 C22 1.395(5)
C22 C25 1.498(5)
C26 C27 1.386(4)
C26 C31 1.399(4)
C27 C28 1.394(4)
C27 C32 1.511(4)
C28 C29 1.395(4)
C29 C30 1.385(4)
C29 C33 1.512(4)
C30 C31 1.395(4)
C31 C34 1.505(4)
Cl1 C2S 1.72(5)
Cl1 C1S 1.754(5)
C1S Cl2 1.762(6)
C2S Cl3 1.727(19)
C2S Cl4 1.743(19)
